data_4310089
loop_
_publ_author_name
'Chun-Long Chen'
'Andrea M. Goforth'
'Mark D. Smith'
'Cheng-Yong Su'
'Hans-Conrad zur Loye'

_publ_section_title
;
Non-Interpenetrated Square-Grid Coordination Polymers Synthesized Using an
Extremely Long N,N'-Type Ligand
;
_journal_name_full 'Inorganic Chemistry'
_journal_page_first 8762
_journal_page_last 8769
_journal_paper_doi 10.1021/ic051068o
_journal_volume 44
_journal_year 2005
_chemical_formula_sum 'C44 H40 Mn N14 O6'
_chemical_formula_weight 915.84
_chemical_name_systematic
; 
 ? 
;
_space_group_IT_number 14
_symmetry_cell_setting monoclinic
_symmetry_space_group_name_Hall '-P 2ybc'
_symmetry_space_group_name_H-M 'P 1 21/c 1'
_atom_sites_solution_hydrogens geom
_atom_sites_solution_primary direct
_atom_sites_solution_secondary difmap
_audit_creation_method SHELXL-97
_cell_angle_alpha 90.00
_cell_angle_beta 90.6880(10)
_cell_angle_gamma 90.00
_cell_formula_units_Z 2
_cell_length_a 8.5036(5)
_cell_length_b 23.8157(13)
_cell_length_c 10.2711(6)
_cell_measurement_reflns_used 7678
_cell_measurement_temperature 150(1)
_cell_measurement_theta_max 24.974
_cell_measurement_theta_min 2.396
_cell_volume 2079.9(2)
_computing_cell_refinement 'SAINT+ NT V6.22 (Bruker, 2001)'
_computing_data_collection 'SMART NT V5.625 (Bruker, 1998)'
_computing_data_reduction 'SAINT+ NT V6.22'
_computing_molecular_graphics 'SHELXTL V6.1 (Sheldrick, 2000)'
_computing_publication_material 'SHELXTL V6.1'
_computing_structure_refinement 'SHELXL-97 (Sheldrick, 1997)'
_computing_structure_solution 'SHELXS-97 (Sheldrick, 1990)'
_diffrn_ambient_temperature 150(1)
_diffrn_measured_fraction_theta_full 1.000
_diffrn_measured_fraction_theta_max 1.000
_diffrn_measurement_device_type 'Bruker SMART APEX CCD diffractometer'
_diffrn_measurement_method 'omega scans'
_diffrn_radiation_monochromator graphite
_diffrn_radiation_source 'fine-focus sealed tube'
_diffrn_radiation_type MoK\a
_diffrn_radiation_wavelength 0.71073
_diffrn_reflns_av_R_equivalents 0.0511
_diffrn_reflns_av_sigmaI/netI 0.0422
_diffrn_reflns_limit_h_max 9
_diffrn_reflns_limit_h_min -9
_diffrn_reflns_limit_k_max 27
_diffrn_reflns_limit_k_min -27
_diffrn_reflns_limit_l_max 11
_diffrn_reflns_limit_l_min -11
_diffrn_reflns_number 18014
_diffrn_reflns_theta_full 24.11
_diffrn_reflns_theta_max 24.11
_diffrn_reflns_theta_min 1.71
_diffrn_standards_decay_% 0
_exptl_absorpt_coefficient_mu 0.387
_exptl_absorpt_correction_type none
_exptl_crystal_colour yellow
_exptl_crystal_density_diffrn 1.462
_exptl_crystal_density_meas 0
_exptl_crystal_density_method 'not measured'
_exptl_crystal_description plate
_exptl_crystal_F_000 950
_exptl_crystal_size_max 0.24
_exptl_crystal_size_mid 0.18
_exptl_crystal_size_min 0.05
_refine_diff_density_max 0.681
_refine_diff_density_min -0.276
_refine_diff_density_rms 0.061
_refine_ls_extinction_method none
_refine_ls_goodness_of_fit_ref 1.038
_refine_ls_hydrogen_treatment constr
_refine_ls_matrix_type full
_refine_ls_number_parameters 297
_refine_ls_number_reflns 3305
_refine_ls_number_restraints 0
_refine_ls_restrained_S_all 1.038
_refine_ls_R_factor_all 0.0608
_refine_ls_R_factor_gt 0.0489
_refine_ls_shift/su_max 0.000
_refine_ls_shift/su_mean 0.000
_refine_ls_structure_factor_coef Fsqd
_refine_ls_weighting_details 'calc w=1/[\s^2^(Fo^2^)+(0.0777P)^2^+0.3771P] where P=(Fo^2^+2Fc^2^)/3'
_refine_ls_weighting_scheme calc
_refine_ls_wR_factor_gt 0.1237
_refine_ls_wR_factor_ref 0.1303
_reflns_number_gt 2716
_reflns_number_total 3305
_reflns_threshold_expression >2sigma(I)
_cod_data_source_file ic051068osi20050629_090435_2.cif
_cod_data_source_block Complex1
_cod_depositor_comments
;
The following automatic conversions were performed:
'_symmetry_cell_setting' value 'Monoclinic' changed to 'monoclinic'
according to '/home/saulius/struct/CIF-dictionaries/cif_core.dic'
dictionary named 'cif_core.dic' version 2.4.1 from 2010-06-29.

Automatic conversion script
Id: cif_fix_enum 1527 2010-12-29 10:47:43Z saulius 
;
_cod_original_sg_symbol_H-M 'P 21/c'
_cod_database_code 4310089

loop_
_symmetry_equiv_pos_as_xyz
'x, y, z'
'-x, y+1/2, -z+1/2'
'-x, -y, -z'
'x, -y-1/2, z-1/2'

loop_
_atom_site_label
_atom_site_type_symbol
_atom_site_fract_x
_atom_site_fract_y
_atom_site_fract_z
_atom_site_U_iso_or_equiv
_atom_site_adp_type
_atom_site_occupancy
_atom_site_symmetry_multiplicity
_atom_site_calc_flag
_atom_site_refinement_flags
_atom_site_disorder_assembly
_atom_site_disorder_group
Mn1 Mn 0.0000 0.0000 0.5000 0.0239(2) Uani 1 2 d S . .
C1 C 0.2682(3) 0.04271(12) 0.3033(3) 0.0280(7) Uani 1 1 d . . .
H1 H 0.3406 0.0442 0.3744 0.034 Uiso 1 1 calc R . .
C2 C 0.1698(3) 0.04856(13) 0.1062(3) 0.0339(7) Uani 1 1 d . . .
H2 H 0.1571 0.0545 0.0152 0.041 Uiso 1 1 calc R . .
C3 C 0.0605(4) 0.03033(13) 0.1896(3) 0.0336(7) Uani 1 1 d . . .
H3 H -0.0447 0.0212 0.1658 0.040 Uiso 1 1 calc R . .
C4 C 0.4518(3) 0.07745(12) 0.1350(3) 0.0269(7) Uani 1 1 d . . .
C5 C 0.5531(4) 0.10511(14) 0.2204(3) 0.0383(8) Uani 1 1 d . . .
H5 H 0.5250 0.1100 0.3089 0.046 Uiso 1 1 calc R . .
C6 C 0.6947(4) 0.12541(14) 0.1765(3) 0.0377(8) Uani 1 1 d . . .
H6 H 0.7639 0.1440 0.2358 0.045 Uiso 1 1 calc R . .
C7 C 0.7385(3) 0.11929(12) 0.0471(3) 0.0269(7) Uani 1 1 d . . .
C8 C 0.6359(3) 0.09085(12) -0.0363(3) 0.0267(7) Uani 1 1 d . . .
H8 H 0.6639 0.0855 -0.1246 0.032 Uiso 1 1 calc R . .
C9 C 0.4943(3) 0.07038(12) 0.0070(3) 0.0282(7) Uani 1 1 d . . .
H9 H 0.4257 0.0513 -0.0517 0.034 Uiso 1 1 calc R . .
C10 C 0.8879(3) 0.14372(12) 0.0000(3) 0.0289(7) Uani 1 1 d . . .
C11 C 0.9323(4) 0.13633(17) -0.1394(3) 0.0500(10) Uani 1 1 d . . .
H11A H 1.0378 0.1517 -0.1529 0.075 Uiso 1 1 calc R . .
H11B H 0.8566 0.1562 -0.1954 0.075 Uiso 1 1 calc R . .
H11C H 0.9316 0.0963 -0.1613 0.075 Uiso 1 1 calc R . .
C12 C 1.1587(5) 0.2049(2) 0.2754(4) 0.0712(14) Uani 1 1 d . . .
H12A H 1.0956 0.2360 0.3090 0.107 Uiso 1 1 calc R . .
H12B H 1.2580 0.2026 0.3246 0.107 Uiso 1 1 calc R . .
H12C H 1.1005 0.1696 0.2850 0.107 Uiso 1 1 calc R . .
C13 C 1.1923(3) 0.21471(12) 0.1348(3) 0.0290(7) Uani 1 1 d . . .
C14 C 1.3349(3) 0.24795(12) 0.1045(3) 0.0265(7) Uani 1 1 d . . .
C15 C 1.3623(4) 0.29788(13) 0.1699(3) 0.0334(7) Uani 1 1 d . . .
H15 H 1.2882 0.3106 0.2317 0.040 Uiso 1 1 calc R . .
C16 C 1.4954(3) 0.32954(13) 0.1469(3) 0.0327(7) Uani 1 1 d . . .
H16 H 1.5123 0.3639 0.1919 0.039 Uiso 1 1 calc R . .
C17 C 1.6028(3) 0.31079(12) 0.0586(3) 0.0264(7) Uani 1 1 d . . .
C18 C 1.5776(4) 0.26108(12) -0.0100(3) 0.0324(7) Uani 1 1 d . . .
H18 H 1.6514 0.2486 -0.0724 0.039 Uiso 1 1 calc R . .
C19 C 1.4438(3) 0.23018(12) 0.0142(3) 0.0307(7) Uani 1 1 d . . .
H19 H 1.4262 0.1961 -0.0318 0.037 Uiso 1 1 calc R . .
C20 C 1.7611(3) 0.39828(12) 0.0392(3) 0.0271(7) Uani 1 1 d . . .
H20 H 1.6760 0.4239 0.0460 0.032 Uiso 1 1 calc R . .
C21 C 1.9920(3) 0.36412(13) 0.0226(3) 0.0310(7) Uani 1 1 d . . .
H21 H 2.1031 0.3616 0.0157 0.037 Uiso 1 1 calc R . .
C22 C 1.8943(3) 0.31980(12) 0.0292(3) 0.0319(7) Uani 1 1 d . . .
H22 H 1.9223 0.2812 0.0265 0.038 Uiso 1 1 calc R . .
N1 N 0.1207(3) 0.02660(10) 0.3135(2) 0.0273(6) Uani 1 1 d . . .
N2 N 0.3042(3) 0.05679(10) 0.1802(2) 0.0259(6) Uani 1 1 d . . .
N3 N 0.9692(3) 0.17042(10) 0.0856(2) 0.0312(6) Uani 1 1 d . . .
N4 N 1.1082(3) 0.19587(11) 0.0413(2) 0.0313(6) Uani 1 1 d . . .
N5 N 1.7452(3) 0.34187(10) 0.0407(2) 0.0259(6) Uani 1 1 d . . .
N6 N 1.9093(3) 0.41326(10) 0.0272(2) 0.0276(6) Uani 1 1 d . . .
N7 N 0.3053(3) 0.03669(10) 0.6763(3) 0.0297(6) Uani 1 1 d . . .
O1 O 0.2380(3) 0.01366(11) 0.5830(2) 0.0529(7) Uani 1 1 d . . .
O2 O 0.2233(3) 0.06116(12) 0.7587(3) 0.0600(8) Uani 1 1 d . . .
O3 O 0.4487(3) 0.03674(10) 0.6858(3) 0.0504(7) Uani 1 1 d . . .

loop_
_atom_site_aniso_label
_atom_site_aniso_U_11
_atom_site_aniso_U_22
_atom_site_aniso_U_33
_atom_site_aniso_U_23
_atom_site_aniso_U_13
_atom_site_aniso_U_12
Mn1 0.0180(3) 0.0257(3) 0.0281(4) -0.0011(3) 0.0052(3) 0.0021(3)
C1 0.0212(16) 0.0342(16) 0.0288(17) 0.0028(13) 0.0031(13) 0.0002(13)
C2 0.0260(17) 0.0432(18) 0.0323(18) 0.0050(15) -0.0022(14) -0.0046(14)
C3 0.0198(16) 0.0406(19) 0.040(2) 0.0052(15) -0.0016(14) -0.0051(14)
C4 0.0216(15) 0.0282(15) 0.0311(17) 0.0033(13) 0.0040(13) -0.0031(12)
C5 0.0337(18) 0.057(2) 0.0245(17) -0.0007(15) 0.0042(14) -0.0113(16)
C6 0.0297(18) 0.053(2) 0.0307(19) -0.0043(15) 0.0008(14) -0.0158(15)
C7 0.0229(15) 0.0296(16) 0.0281(17) 0.0035(13) 0.0024(13) -0.0023(13)
C8 0.0275(16) 0.0282(15) 0.0244(16) 0.0014(12) 0.0045(13) -0.0029(13)
C9 0.0284(16) 0.0264(15) 0.0299(17) -0.0022(13) -0.0005(13) -0.0035(13)
C10 0.0250(16) 0.0319(16) 0.0300(17) 0.0038(13) 0.0031(14) -0.0016(13)
C11 0.039(2) 0.077(3) 0.034(2) -0.0076(18) 0.0085(16) -0.0260(19)
C12 0.070(3) 0.110(4) 0.033(2) -0.001(2) 0.006(2) -0.058(3)
C13 0.0283(17) 0.0318(16) 0.0271(17) -0.0001(13) 0.0055(14) -0.0047(13)
C14 0.0277(16) 0.0296(16) 0.0222(16) 0.0046(12) -0.0015(13) -0.0050(13)
C15 0.0266(17) 0.0402(18) 0.0335(18) -0.0054(14) 0.0086(14) -0.0063(14)
C16 0.0314(17) 0.0310(16) 0.0359(18) -0.0073(14) 0.0042(14) -0.0059(13)
C17 0.0252(16) 0.0250(15) 0.0290(17) 0.0041(12) 0.0032(13) -0.0034(12)
C18 0.0314(17) 0.0313(17) 0.0348(19) -0.0034(14) 0.0113(14) -0.0014(14)
C19 0.0316(17) 0.0264(15) 0.0343(18) -0.0025(13) 0.0036(14) -0.0041(13)
C20 0.0241(16) 0.0271(16) 0.0301(17) 0.0018(13) 0.0038(13) -0.0021(12)
C21 0.0234(16) 0.0362(17) 0.0337(18) -0.0049(14) 0.0092(14) -0.0003(14)
C22 0.0300(17) 0.0283(16) 0.0376(19) -0.0053(14) 0.0067(14) 0.0011(14)
N1 0.0234(14) 0.0273(13) 0.0313(15) 0.0026(11) 0.0036(11) -0.0001(11)
N2 0.0204(13) 0.0286(13) 0.0287(14) 0.0016(10) 0.0032(11) -0.0014(10)
N3 0.0255(14) 0.0356(14) 0.0325(15) 0.0022(12) 0.0048(12) -0.0095(11)
N4 0.0253(14) 0.0369(14) 0.0319(15) 0.0020(11) 0.0037(12) -0.0091(11)
N5 0.0212(13) 0.0270(13) 0.0295(14) -0.0013(10) 0.0038(10) -0.0043(10)
N6 0.0261(14) 0.0293(13) 0.0275(14) -0.0020(11) 0.0081(11) -0.0027(11)
N7 0.0212(14) 0.0336(14) 0.0343(16) 0.0011(12) 0.0033(12) -0.0027(11)
O1 0.0368(14) 0.0794(18) 0.0422(15) -0.0199(13) -0.0103(12) -0.0042(13)
O2 0.0434(15) 0.084(2) 0.0531(17) -0.0261(15) 0.0095(13) -0.0003(14)
O3 0.0253(13) 0.0536(15) 0.0721(19) -0.0025(13) -0.0029(12) -0.0002(11)

loop_
_atom_type_symbol
_atom_type_description
_atom_type_scat_dispersion_real
_atom_type_scat_dispersion_imag
_atom_type_scat_source
C C 0.0033 0.0016 'International Tables Vol C Tables 4.2.6.8 and 6.1.1.4'
H H 0.0000 0.0000 'International Tables Vol C Tables 4.2.6.8 and 6.1.1.4'
N N 0.0061 0.0033 'International Tables Vol C Tables 4.2.6.8 and 6.1.1.4'
O O 0.0106 0.0060 'International Tables Vol C Tables 4.2.6.8 and 6.1.1.4'
Mn Mn 0.3368 0.7283 'International Tables Vol C Tables 4.2.6.8 and 6.1.1.4'

loop_
_geom_angle_atom_site_label_1
_geom_angle_atom_site_label_2
_geom_angle_atom_site_label_3
_geom_angle
_geom_angle_site_symmetry_1
_geom_angle_site_symmetry_3
_geom_angle_publ_flag
O1 Mn1 O1 180.0 3_556 . ?
O1 Mn1 N6 82.40(9) 3_556 4_366 ?
O1 Mn1 N6 97.59(9) . 4_366 ?
O1 Mn1 N6 97.60(9) 3_556 2_745 ?
O1 Mn1 N6 82.41(9) . 2_745 ?
N6 Mn1 N6 180.0 4_366 2_745 ?
O1 Mn1 N1 82.15(9) 3_556 3_556 ?
O1 Mn1 N1 97.85(9) . 3_556 ?
N6 Mn1 N1 89.56(8) 4_366 3_556 ?
N6 Mn1 N1 90.45(8) 2_745 3_556 ?
O1 Mn1 N1 97.84(9) 3_556 . ?
O1 Mn1 N1 82.15(9) . . ?
N6 Mn1 N1 90.44(8) 4_366 . ?
N6 Mn1 N1 89.56(8) 2_745 . ?
N1 Mn1 N1 180.0 3_556 . ?
N1 C1 N2 112.0(3) . . ?
N1 C1 H1 124.0 . . ?
N2 C1 H1 124.0 . . ?
C3 C2 N2 105.6(3) . . ?
C3 C2 H2 127.2 . . ?
N2 C2 H2 127.2 . . ?
C2 C3 N1 111.1(3) . . ?
C2 C3 H3 124.4 . . ?
N1 C3 H3 124.4 . . ?
C9 C4 C5 119.5(3) . . ?
C9 C4 N2 120.6(3) . . ?
C5 C4 N2 119.9(3) . . ?
C6 C5 C4 119.8(3) . . ?
C6 C5 H5 120.1 . . ?
C4 C5 H5 120.1 . . ?
C5 C6 C7 121.4(3) . . ?
C5 C6 H6 119.3 . . ?
C7 C6 H6 119.3 . . ?
C8 C7 C6 117.7(3) . . ?
C8 C7 C10 121.5(3) . . ?
C6 C7 C10 120.7(3) . . ?
C9 C8 C7 121.2(3) . . ?
C9 C8 H8 119.4 . . ?
C7 C8 H8 119.4 . . ?
C8 C9 C4 120.3(3) . . ?
C8 C9 H9 119.8 . . ?
C4 C9 H9 119.8 . . ?
N3 C10 C7 115.3(3) . . ?
N3 C10 C11 125.1(3) . . ?
C7 C10 C11 119.6(3) . . ?
C10 C11 H11A 109.5 . . ?
C10 C11 H11B 109.5 . . ?
H11A C11 H11B 109.5 . . ?
C10 C11 H11C 109.5 . . ?
H11A C11 H11C 109.5 . . ?
H11B C11 H11C 109.5 . . ?
C13 C12 H12A 109.5 . . ?
C13 C12 H12B 109.5 . . ?
H12A C12 H12B 109.5 . . ?
C13 C12 H12C 109.5 . . ?
H12A C12 H12C 109.5 . . ?
H12B C12 H12C 109.5 . . ?
N4 C13 C14 118.8(3) . . ?
N4 C13 C12 124.3(3) . . ?
C14 C13 C12 116.9(3) . . ?
C19 C14 C15 118.6(3) . . ?
C19 C14 C13 122.2(3) . . ?
C15 C14 C13 119.2(3) . . ?
C16 C15 C14 121.2(3) . . ?
C16 C15 H15 119.4 . . ?
C14 C15 H15 119.4 . . ?
C17 C16 C15 119.3(3) . . ?
C17 C16 H16 120.4 . . ?
C15 C16 H16 120.4 . . ?
C16 C17 C18 120.8(3) . . ?
C16 C17 N5 119.2(3) . . ?
C18 C17 N5 119.9(3) . . ?
C19 C18 C17 119.0(3) . . ?
C19 C18 H18 120.5 . . ?
C17 C18 H18 120.5 . . ?
C18 C19 C14 121.1(3) . . ?
C18 C19 H19 119.4 . . ?
C14 C19 H19 119.4 . . ?
N6 C20 N5 111.5(3) . . ?
N6 C20 H20 124.3 . . ?
N5 C20 H20 124.3 . . ?
C22 C21 N6 110.6(3) . . ?
C22 C21 H21 124.7 . . ?
N6 C21 H21 124.7 . . ?
C21 C22 N5 105.9(3) . . ?
C21 C22 H22 127.0 . . ?
N5 C22 H22 127.0 . . ?
C1 N1 C3 104.7(2) . . ?
C1 N1 Mn1 126.0(2) . . ?
C3 N1 Mn1 129.33(19) . . ?
C1 N2 C2 106.6(2) . . ?
C1 N2 C4 126.9(2) . . ?
C2 N2 C4 126.5(2) . . ?
C10 N3 N4 116.1(2) . . ?
C13 N4 N3 111.9(2) . . ?
C20 N5 C22 106.6(2) . . ?
C20 N5 C17 126.9(2) . . ?
C22 N5 C17 126.4(2) . . ?
C20 N6 C21 105.4(2) . . ?
C20 N6 Mn1 126.66(19) . 2_755 ?
C21 N6 Mn1 127.72(19) . 2_755 ?
O3 N7 O1 120.9(3) . . ?
O3 N7 O2 120.7(3) . . ?
O1 N7 O2 118.4(3) . . ?
N7 O1 Mn1 140.9(2) . . ?

loop_
_geom_bond_atom_site_label_1
_geom_bond_atom_site_label_2
_geom_bond_distance
_geom_bond_site_symmetry_2
_geom_bond_publ_flag
Mn1 O1 2.211(2) 3_556 ?
Mn1 O1 2.211(2) . ?
Mn1 N6 2.224(2) 4_366 ?
Mn1 N6 2.224(2) 2_745 ?
Mn1 N1 2.274(2) 3_556 ?
Mn1 N1 2.274(2) . ?
C1 N1 1.317(4) . ?
C1 N2 1.347(4) . ?
C1 H1 0.9500 . ?
C2 C3 1.344(4) . ?
C2 N2 1.380(4) . ?
C2 H2 0.9500 . ?
C3 N1 1.368(4) . ?
C3 H3 0.9500 . ?
C4 C9 1.378(4) . ?
C4 C5 1.389(4) . ?
C4 N2 1.430(3) . ?
C5 C6 1.378(4) . ?
C5 H5 0.9500 . ?
C6 C7 1.392(4) . ?
C6 H6 0.9500 . ?
C7 C8 1.392(4) . ?
C7 C10 1.484(4) . ?
C8 C9 1.377(4) . ?
C8 H8 0.9500 . ?
C9 H9 0.9500 . ?
C10 N3 1.281(4) . ?
C10 C11 1.495(4) . ?
C11 H11A 0.9800 . ?
C11 H11B 0.9800 . ?
C11 H11C 0.9800 . ?
C12 C13 1.494(5) . ?
C12 H12A 0.9800 . ?
C12 H12B 0.9800 . ?
C12 H12C 0.9800 . ?
C13 N4 1.272(4) . ?
C13 C14 1.485(4) . ?
C14 C19 1.384(4) . ?
C14 C15 1.384(4) . ?
C15 C16 1.383(4) . ?
C15 H15 0.9500 . ?
C16 C17 1.369(4) . ?
C16 H16 0.9500 . ?
C17 C18 1.393(4) . ?
C17 N5 1.433(4) . ?
C18 C19 1.380(4) . ?
C18 H18 0.9500 . ?
C19 H19 0.9500 . ?
C20 N6 1.317(4) . ?
C20 N5 1.350(4) . ?
C20 H20 0.9500 . ?
C21 C22 1.346(4) . ?
C21 N6 1.366(4) . ?
C21 H21 0.9500 . ?
C22 N5 1.378(4) . ?
C22 H22 0.9500 . ?
N3 N4 1.409(3) . ?
N6 Mn1 2.224(2) 2_755 ?
N7 O3 1.222(3) . ?
N7 O1 1.238(3) . ?
N7 O2 1.248(3) . ?

loop_
_geom_torsion_atom_site_label_1
_geom_torsion_atom_site_label_2
_geom_torsion_atom_site_label_3
_geom_torsion_atom_site_label_4
_geom_torsion
_geom_torsion_site_symmetry_1
_geom_torsion_site_symmetry_2
_geom_torsion_site_symmetry_3
_geom_torsion_site_symmetry_4
_geom_torsion_publ_flag
N2 C2 C3 N1 -0.1(4) . . . . ?
C9 C4 C5 C6 0.3(5) . . . . ?
N2 C4 C5 C6 -179.5(3) . . . . ?
C4 C5 C6 C7 0.6(5) . . . . ?
C5 C6 C7 C8 -1.3(5) . . . . ?
C5 C6 C7 C10 177.1(3) . . . . ?
C6 C7 C8 C9 1.2(4) . . . . ?
C10 C7 C8 C9 -177.2(3) . . . . ?
C7 C8 C9 C4 -0.4(4) . . . . ?
C5 C4 C9 C8 -0.4(4) . . . . ?
N2 C4 C9 C8 179.4(3) . . . . ?
C8 C7 C10 N3 177.8(3) . . . . ?
C6 C7 C10 N3 -0.6(4) . . . . ?
C8 C7 C10 C11 -1.8(4) . . . . ?
C6 C7 C10 C11 179.8(3) . . . . ?
N4 C13 C14 C19 -48.0(4) . . . . ?
C12 C13 C14 C19 131.0(4) . . . . ?
N4 C13 C14 C15 133.2(3) . . . . ?
C12 C13 C14 C15 -47.7(4) . . . . ?
C19 C14 C15 C16 -0.3(5) . . . . ?
C13 C14 C15 C16 178.5(3) . . . . ?
C14 C15 C16 C17 -0.6(5) . . . . ?
C15 C16 C17 C18 1.4(5) . . . . ?
C15 C16 C17 N5 -176.2(3) . . . . ?
C16 C17 C18 C19 -1.3(5) . . . . ?
N5 C17 C18 C19 176.3(3) . . . . ?
C17 C18 C19 C14 0.4(5) . . . . ?
C15 C14 C19 C18 0.4(4) . . . . ?
C13 C14 C19 C18 -178.3(3) . . . . ?
N6 C21 C22 N5 -1.1(3) . . . . ?
N2 C1 N1 C3 0.5(3) . . . . ?
N2 C1 N1 Mn1 -178.90(17) . . . . ?
C2 C3 N1 C1 -0.2(3) . . . . ?
C2 C3 N1 Mn1 179.1(2) . . . . ?
O1 Mn1 N1 C1 177.1(2) 3_556 . . . ?
O1 Mn1 N1 C1 -2.9(2) . . . . ?
N6 Mn1 N1 C1 94.7(2) 4_366 . . . ?
N6 Mn1 N1 C1 -85.3(2) 2_745 . . . ?
O1 Mn1 N1 C3 -2.1(3) 3_556 . . . ?
O1 Mn1 N1 C3 177.9(3) . . . . ?
N6 Mn1 N1 C3 -84.5(3) 4_366 . . . ?
N6 Mn1 N1 C3 95.5(3) 2_745 . . . ?
N1 C1 N2 C2 -0.5(3) . . . . ?
N1 C1 N2 C4 178.2(2) . . . . ?
C3 C2 N2 C1 0.4(3) . . . . ?
C3 C2 N2 C4 -178.4(3) . . . . ?
C9 C4 N2 C1 155.2(3) . . . . ?
C5 C4 N2 C1 -25.1(4) . . . . ?
C9 C4 N2 C2 -26.3(4) . . . . ?
C5 C4 N2 C2 153.4(3) . . . . ?
C7 C10 N3 N4 -177.5(2) . . . . ?
C11 C10 N3 N4 2.1(4) . . . . ?
C14 C13 N4 N3 -173.8(2) . . . . ?
C12 C13 N4 N3 7.2(5) . . . . ?
C10 N3 N4 C13 -171.0(3) . . . . ?
N6 C20 N5 C22 0.2(3) . . . . ?
N6 C20 N5 C17 176.8(3) . . . . ?
C21 C22 N5 C20 0.5(3) . . . . ?
C21 C22 N5 C17 -176.0(3) . . . . ?
C16 C17 N5 C20 -39.1(4) . . . . ?
C18 C17 N5 C20 143.2(3) . . . . ?
C16 C17 N5 C22 136.8(3) . . . . ?
C18 C17 N5 C22 -40.9(4) . . . . ?
N5 C20 N6 C21 -0.9(3) . . . . ?
N5 C20 N6 Mn1 173.57(18) . . . 2_755 ?
C22 C21 N6 C20 1.2(3) . . . . ?
C22 C21 N6 Mn1 -173.1(2) . . . 2_755 ?
O3 N7 O1 Mn1 -176.8(2) . . . . ?
O2 N7 O1 Mn1 1.4(5) . . . . ?
N6 Mn1 O1 N7 43.5(4) 4_366 . . . ?
N6 Mn1 O1 N7 -136.5(4) 2_745 . . . ?
N1 Mn1 O1 N7 -47.1(4) 3_556 . . . ?
N1 Mn1 O1 N7 132.9(4) . . . . ?
